data_4315983
loop_
_publ_author_name
'Ryan E. Cowley'
'Nathan J. DeYonker'
'Nathan A. Eckert'
'Thomas R. Cundari'
'Serena DeBeer'
'Eckhard Bill'
'Xavier Ottenwaelder'
'Christine Flaschenriem'
'Patrick L. Holland'

_publ_section_title
;
 Three-Coordinate Terminal Imidoiron(III) Complexes: Structure,
 Spectroscopy, and Mechanism of Formation
;
_journal_name_full 'Inorganic Chemistry'
_journal_page_first 6172
_journal_page_last 6187
_journal_paper_doi 10.1021/ic100846b
_journal_volume 49
_journal_year 2010
_chemical_formula_moiety 'C80 H121 Fe2 N7, 2(C5 H12)'
_chemical_formula_sum 'C90 H145 Fe2 N7'
_chemical_formula_weight 1436.83
_chemical_name_common holrc23
_chemical_name_systematic
; 
 ? 
;
_space_group_IT_number 2
_symmetry_cell_setting triclinic
_symmetry_space_group_name_Hall '-P 1'
_symmetry_space_group_name_H-M 'P -1'
_atom_sites_solution_hydrogens geom
_atom_sites_solution_primary direct
_atom_sites_solution_secondary difmap
_audit_creation_method SHELXL-97
_cell_angle_alpha 94.791(4)
_cell_angle_beta 102.722(4)
_cell_angle_gamma 93.567(4)
_cell_formula_units_Z 2
_cell_length_a 13.282(3)
_cell_length_b 15.629(3)
_cell_length_c 21.057(4)
_cell_measurement_reflns_used 8140
_cell_measurement_temperature 100.0(1)
_cell_measurement_theta_max 25.14
_cell_measurement_theta_min 2.24
_cell_volume 4234.3(15)
_computing_cell_refinement 'SAINT (Bruker, 2008)'
_computing_data_collection 'APEX2 (Bruker, 2009)'
_computing_data_reduction 'SAINT (Bruker, 2008)'
_computing_molecular_graphics 'SHELXTL (Sheldrick, 2008)'
_computing_publication_material 'SHELXTL (Sheldrick, 2008)'
_computing_structure_refinement 'SHELXL-97 (Sheldrick, 2008)'
_computing_structure_solution 'SIR97 (Altomare et al., 1999)'
_diffrn_ambient_temperature 100.0(1)
_diffrn_measured_fraction_theta_full 0.999
_diffrn_measured_fraction_theta_max 0.999
_diffrn_measurement_device_type 'Bruker SMART APEX II CCD Platform'
_diffrn_measurement_method 'area detector, \w scans per \f'
_diffrn_radiation_monochromator graphite
_diffrn_radiation_source 'fine-focus sealed tube'
_diffrn_radiation_type MoK\a
_diffrn_radiation_wavelength 0.71073
_diffrn_reflns_av_R_equivalents 0.1404
_diffrn_reflns_av_sigmaI/netI 0.1526
_diffrn_reflns_limit_h_max 15
_diffrn_reflns_limit_h_min -15
_diffrn_reflns_limit_k_max 18
_diffrn_reflns_limit_k_min -18
_diffrn_reflns_limit_l_max 25
_diffrn_reflns_limit_l_min -24
_diffrn_reflns_number 44611
_diffrn_reflns_theta_full 25.03
_diffrn_reflns_theta_max 25.03
_diffrn_reflns_theta_min 1.57
_diffrn_standards_number 0
_exptl_absorpt_coefficient_mu 0.389
_exptl_absorpt_correction_T_max 0.9695
_exptl_absorpt_correction_T_min 0.8988
_exptl_absorpt_correction_type multi-scan
_exptl_absorpt_process_details 'SADABS (Sheldrick, 2008)'
_exptl_crystal_colour red
_exptl_crystal_density_diffrn 1.127
_exptl_crystal_density_method 'not measured'
_exptl_crystal_description rod
_exptl_crystal_F_000 1572
_exptl_crystal_size_max 0.28
_exptl_crystal_size_mid 0.12
_exptl_crystal_size_min 0.08
_refine_diff_density_max 1.311
_refine_diff_density_min -1.153
_refine_diff_density_rms 0.106
_refine_ls_extinction_method none
_refine_ls_goodness_of_fit_ref 1.027
_refine_ls_hydrogen_treatment constr
_refine_ls_matrix_type full
_refine_ls_number_parameters 943
_refine_ls_number_reflns 14949
_refine_ls_number_restraints 67
_refine_ls_restrained_S_all 1.028
_refine_ls_R_factor_all 0.1554
_refine_ls_R_factor_gt 0.0898
_refine_ls_shift/su_max 0.002
_refine_ls_shift/su_mean 0.000
_refine_ls_structure_factor_coef Fsqd
_refine_ls_weighting_details 'calc w=1/[\s^2^(Fo^2^)+(0.1210P)^2^+0.0000P] where P=(Fo^2^+2Fc^2^)/3'
_refine_ls_weighting_scheme calc
_refine_ls_wR_factor_gt 0.2114
_refine_ls_wR_factor_ref 0.2449
_reflns_number_gt 8511
_reflns_number_total 14949
_reflns_threshold_expression >2sigma(I)
_cod_data_source_file ic100846b_si_001_3.cif
_cod_data_source_block holrc23
_cod_original_cell_volume 4234.4(15)
_cod_database_code 4315983

loop_
_symmetry_equiv_pos_as_xyz
'x, y, z'
'-x, -y, -z'

loop_
_atom_site_label
_atom_site_type_symbol
_atom_site_fract_x
_atom_site_fract_y
_atom_site_fract_z
_atom_site_U_iso_or_equiv
_atom_site_adp_type
_atom_site_occupancy
_atom_site_symmetry_multiplicity
_atom_site_calc_flag
_atom_site_refinement_flags
_atom_site_disorder_assembly
_atom_site_disorder_group
Fe1 Fe 0.08352(6) 0.05452(5) 0.25379(4) 0.0233(2) Uani 1 1 d . . .
Fe2 Fe 0.11968(6) 0.30818(5) 0.26567(4) 0.0227(2) Uani 1 1 d . . .
N11 N -0.0485(3) -0.0152(3) 0.2494(2) 0.0218(10) Uani 1 1 d . . .
N21 N 0.1684(3) -0.0448(3) 0.2378(2) 0.0234(11) Uani 1 1 d . . .
C11 C -0.1804(4) -0.1341(4) 0.1810(3) 0.0289(14) Uani 1 1 d . . .
C21 C -0.0687(4) -0.0905(3) 0.2109(3) 0.0219(12) Uani 1 1 d . . .
C31 C 0.0091(4) -0.1317(3) 0.1892(3) 0.0252(13) Uani 1 1 d . . .
H31A H -0.0158 -0.1771 0.1554 0.030 Uiso 1 1 calc R . .
C41 C 0.1202(4) -0.1187(3) 0.2083(3) 0.0248(13) Uani 1 1 d . . .
C51 C 0.1713(4) -0.2025(4) 0.1913(3) 0.0292(14) Uani 1 1 d . . .
C61 C -0.2649(4) -0.1161(4) 0.2197(3) 0.0330(15) Uani 1 1 d . . .
H61A H -0.3313 -0.1456 0.1957 0.050 Uiso 1 1 calc R . .
H61B H -0.2713 -0.0539 0.2251 0.050 Uiso 1 1 calc R . .
H61C H -0.2453 -0.1374 0.2629 0.050 Uiso 1 1 calc R . .
C71 C -0.2138(4) -0.0987(4) 0.1145(3) 0.0339(15) Uani 1 1 d . . .
H71A H -0.2831 -0.1246 0.0924 0.051 Uiso 1 1 calc R . .
H71B H -0.1646 -0.1128 0.0875 0.051 Uiso 1 1 calc R . .
H71C H -0.2152 -0.0360 0.1211 0.051 Uiso 1 1 calc R . .
C81 C -0.1835(5) -0.2321(4) 0.1702(3) 0.0340(15) Uani 1 1 d . . .
H81A H -0.2552 -0.2559 0.1525 0.051 Uiso 1 1 calc R . .
H81B H -0.1563 -0.2550 0.2120 0.051 Uiso 1 1 calc R . .
H81C H -0.1410 -0.2482 0.1392 0.051 Uiso 1 1 calc R . .
C91 C 0.2896(4) -0.2017(4) 0.2089(3) 0.0343(15) Uani 1 1 d . . .
H91A H 0.3098 -0.2600 0.2004 0.051 Uiso 1 1 calc R . .
H91B H 0.3156 -0.1815 0.2553 0.051 Uiso 1 1 calc R . .
H91C H 0.3191 -0.1629 0.1822 0.051 Uiso 1 1 calc R . .
C101 C 0.1377(5) -0.2275(4) 0.1170(3) 0.0397(17) Uani 1 1 d . . .
H10A H 0.1793 -0.2728 0.1044 0.060 Uiso 1 1 calc R . .
H10B H 0.1479 -0.1769 0.0939 0.060 Uiso 1 1 calc R . .
H10C H 0.0643 -0.2487 0.1054 0.060 Uiso 1 1 calc R . .
C111 C 0.1312(5) -0.2726(4) 0.2279(3) 0.0359(16) Uani 1 1 d . . .
H11A H 0.1607 -0.3267 0.2179 0.054 Uiso 1 1 calc R . .
H11B H 0.0555 -0.2808 0.2142 0.054 Uiso 1 1 calc R . .
H11C H 0.1516 -0.2555 0.2751 0.054 Uiso 1 1 calc R . .
C12 C -0.1087(4) 0.0089(3) 0.2962(3) 0.0197(12) Uani 1 1 d . . .
C22 C -0.0975(4) -0.0330(3) 0.3531(3) 0.0235(13) Uani 1 1 d . . .
C32 C -0.1560(4) -0.0108(3) 0.3991(3) 0.0247(13) Uani 1 1 d . . .
H32A H -0.1515 -0.0412 0.4367 0.030 Uiso 1 1 calc R . .
C42 C -0.2204(4) 0.0557(4) 0.3895(3) 0.0265(13) Uani 1 1 d . . .
H42A H -0.2600 0.0711 0.4206 0.032 Uiso 1 1 calc R . .
C52 C -0.2269(4) 0.0990(4) 0.3353(3) 0.0274(14) Uani 1 1 d . . .
H52A H -0.2703 0.1452 0.3302 0.033 Uiso 1 1 calc R . .
C62 C -0.1725(4) 0.0783(3) 0.2869(3) 0.0235(13) Uani 1 1 d . . .
C72 C -0.0223(4) -0.1027(3) 0.3693(3) 0.0275(14) Uani 1 1 d . . .
H72A H 0.0215 -0.1043 0.3362 0.033 Uiso 1 1 calc R . .
C82 C 0.0497(4) -0.0821(4) 0.4362(3) 0.0321(15) Uani 1 1 d . . .
H82A H 0.1007 -0.1251 0.4431 0.048 Uiso 1 1 calc R . .
H82B H 0.0094 -0.0831 0.4700 0.048 Uiso 1 1 calc R . .
H82C H 0.0857 -0.0248 0.4389 0.048 Uiso 1 1 calc R . .
C92 C -0.0779(5) -0.1915(4) 0.3644(3) 0.0376(16) Uani 1 1 d . . .
H92A H -0.0271 -0.2335 0.3765 0.056 Uiso 1 1 calc R . .
H92B H -0.1175 -0.2074 0.3194 0.056 Uiso 1 1 calc R . .
H92C H -0.1252 -0.1910 0.3942 0.056 Uiso 1 1 calc R . .
C102 C -0.1881(4) 0.1255(3) 0.2260(3) 0.0248(13) Uani 1 1 d . . .
H10D H -0.1466 0.0992 0.1964 0.030 Uiso 1 1 calc R . .
C112 C -0.1497(4) 0.2201(3) 0.2433(3) 0.0317(15) Uani 1 1 d . . .
H11D H -0.0752 0.2250 0.2628 0.048 Uiso 1 1 calc R . .
H11E H -0.1863 0.2461 0.2747 0.048 Uiso 1 1 calc R . .
H11F H -0.1629 0.2501 0.2036 0.048 Uiso 1 1 calc R . .
C122 C -0.3032(4) 0.1184(4) 0.1885(3) 0.0362(15) Uani 1 1 d . . .
H12A H -0.3277 0.0576 0.1763 0.054 Uiso 1 1 calc R . .
H12B H -0.3094 0.1484 0.1489 0.054 Uiso 1 1 calc R . .
H12C H -0.3450 0.1448 0.2165 0.054 Uiso 1 1 calc R . .
C13 C 0.2806(4) -0.0283(3) 0.2571(3) 0.0227(13) Uani 1 1 d . . .
C23 C 0.3323(4) 0.0013(4) 0.2102(3) 0.0287(14) Uani 1 1 d . . .
C33 C 0.4405(4) 0.0152(4) 0.2287(3) 0.0322(15) Uani 1 1 d . . .
H33A H 0.4771 0.0347 0.1979 0.039 Uiso 1 1 calc R . .
C43 C 0.4951(4) 0.0016(4) 0.2896(3) 0.0332(15) Uani 1 1 d . . .
H43A H 0.5686 0.0087 0.2999 0.040 Uiso 1 1 calc R . .
C53 C 0.4425(4) -0.0228(3) 0.3361(3) 0.0292(14) Uani 1 1 d . . .
H53A H 0.4803 -0.0297 0.3790 0.035 Uiso 1 1 calc R . .
C63 C 0.3340(4) -0.0372(3) 0.3206(3) 0.0248(13) Uani 1 1 d . . .
C73 C 0.2774(5) 0.0216(4) 0.1424(3) 0.0381(16) Uani 1 1 d . . .
H73A H 0.2020 0.0037 0.1361 0.046 Uiso 1 1 calc R . .
C83 C 0.2888(5) 0.1179(4) 0.1366(3) 0.0390(16) Uani 1 1 d . . .
H83A H 0.2633 0.1490 0.1715 0.059 Uiso 1 1 calc R . .
H83B H 0.2485 0.1302 0.0939 0.059 Uiso 1 1 calc R . .
H83C H 0.3619 0.1365 0.1406 0.059 Uiso 1 1 calc R . .
C93 C 0.3171(6) -0.0269(5) 0.0869(4) 0.0506(19) Uani 1 1 d . . .
H93A H 0.2737 -0.0170 0.0445 0.076 Uiso 1 1 calc R . .
H93B H 0.3138 -0.0887 0.0919 0.076 Uiso 1 1 calc R . .
H93C H 0.3889 -0.0056 0.0891 0.076 Uiso 1 1 calc R . .
C103 C 0.2816(4) -0.0649(4) 0.3747(3) 0.0274(14) Uani 1 1 d . . .
H10E H 0.2052 -0.0740 0.3560 0.033 Uiso 1 1 calc R . .
C113 C 0.3190(5) -0.1496(4) 0.3991(4) 0.0398(16) Uani 1 1 d . . .
H11G H 0.2841 -0.1654 0.4334 0.060 Uiso 1 1 calc R . .
H11H H 0.3941 -0.1423 0.4170 0.060 Uiso 1 1 calc R . .
H11I H 0.3030 -0.1952 0.3627 0.060 Uiso 1 1 calc R . .
C123 C 0.3007(5) 0.0030(4) 0.4330(3) 0.0371(16) Uani 1 1 d . . .
H12D H 0.2719 -0.0195 0.4679 0.056 Uiso 1 1 calc R . .
H12E H 0.2672 0.0548 0.4197 0.056 Uiso 1 1 calc R . .
H12F H 0.3754 0.0174 0.4490 0.056 Uiso 1 1 calc R . .
N211 N 0.0510(3) 0.3532(3) 0.1804(2) 0.0242(11) Uani 1 1 d . . .
N221 N 0.0623(3) 0.3927(3) 0.3241(2) 0.0208(10) Uani 1 1 d . . .
C211 C -0.0769(4) 0.4509(4) 0.1130(3) 0.0297(14) Uani 1 1 d . . .
C221 C -0.0234(4) 0.4080(3) 0.1755(3) 0.0246(13) Uani 1 1 d . . .
C231 C -0.0576(4) 0.4369(3) 0.2321(3) 0.0254(13) Uani 1 1 d . . .
H23A H -0.1210 0.4632 0.2219 0.031 Uiso 1 1 calc R . .
C241 C -0.0207(4) 0.4362(3) 0.2988(3) 0.0244(13) Uani 1 1 d . . .
C251 C -0.0860(4) 0.4850(3) 0.3414(3) 0.0245(13) Uani 1 1 d . . .
C261 C -0.0417(5) 0.5458(4) 0.1251(4) 0.0428(17) Uani 1 1 d . . .
H26A H -0.0735 0.5748 0.0871 0.064 Uiso 1 1 calc R . .
H26B H 0.0339 0.5533 0.1320 0.064 Uiso 1 1 calc R . .
H26C H -0.0626 0.5707 0.1640 0.064 Uiso 1 1 calc R . .
C271 C -0.0553(5) 0.4185(4) 0.0464(3) 0.0342(15) Uani 1 1 d . . .
H27A H -0.0914 0.4521 0.0124 0.051 Uiso 1 1 calc R . .
H27B H -0.0801 0.3575 0.0356 0.051 Uiso 1 1 calc R . .
H27C H 0.0193 0.4254 0.0489 0.051 Uiso 1 1 calc R . .
C281 C -0.1963(5) 0.4389(5) 0.1033(4) 0.0448(17) Uani 1 1 d . . .
H28A H -0.2292 0.4641 0.0636 0.067 Uiso 1 1 calc R . .
H28B H -0.2165 0.4677 0.1411 0.067 Uiso 1 1 calc R . .
H28C H -0.2185 0.3773 0.0990 0.067 Uiso 1 1 calc R . .
C291 C -0.0480(4) 0.4931(4) 0.4156(3) 0.0286(14) Uani 1 1 d . . .
H29A H -0.1016 0.5158 0.4360 0.043 Uiso 1 1 calc R . .
H29B H 0.0151 0.5323 0.4285 0.043 Uiso 1 1 calc R . .
H29C H -0.0330 0.4362 0.4299 0.043 Uiso 1 1 calc R . .
C301 C -0.0992(4) 0.5766(3) 0.3204(3) 0.0288(14) Uani 1 1 d . . .
H30A H -0.1360 0.6084 0.3489 0.043 Uiso 1 1 calc R . .
H30B H -0.1390 0.5729 0.2750 0.043 Uiso 1 1 calc R . .
H30C H -0.0309 0.6065 0.3238 0.043 Uiso 1 1 calc R . .
C311 C -0.1944(4) 0.4350(4) 0.3262(3) 0.0308(14) Uani 1 1 d . . .
H31B H -0.2410 0.4676 0.3472 0.046 Uiso 1 1 calc R . .
H31C H -0.1885 0.3785 0.3430 0.046 Uiso 1 1 calc R . .
H31D H -0.2223 0.4274 0.2788 0.046 Uiso 1 1 calc R . .
C212 C 0.0945(4) 0.3255(3) 0.1251(3) 0.0227(9) Uani 1 1 d . . .
C222 C 0.1789(4) 0.3759(4) 0.1119(3) 0.0280(14) Uani 1 1 d . . .
C232 C 0.2160(4) 0.3489(4) 0.0568(3) 0.0315(14) Uani 1 1 d . . .
H23B H 0.2725 0.3816 0.0471 0.038 Uiso 1 1 calc R . .
C242 C 0.1731(5) 0.2772(4) 0.0171(3) 0.0348(15) Uani 1 1 d . . .
H24A H 0.1970 0.2622 -0.0214 0.042 Uiso 1 1 calc R . .
C252 C 0.0944(5) 0.2257(4) 0.0320(3) 0.0319(14) Uani 1 1 d . . .
H25A H 0.0668 0.1745 0.0045 0.038 Uiso 1 1 calc R . .
C262 C 0.0549(4) 0.2480(4) 0.0873(3) 0.0271(13) Uani 1 1 d . . .
C272 C 0.2323(4) 0.4530(4) 0.1573(3) 0.0281(14) Uani 1 1 d . . .
H27D H 0.1881 0.4693 0.1884 0.034 Uiso 1 1 calc R . .
C282 C 0.3357(5) 0.4274(4) 0.1964(3) 0.0365(15) Uani 1 1 d . . .
H28D H 0.3228 0.3794 0.2214 0.055 Uiso 1 1 calc R . .
H28E H 0.3714 0.4767 0.2264 0.055 Uiso 1 1 calc R . .
H28F H 0.3790 0.4097 0.1662 0.055 Uiso 1 1 calc R . .
C292 C 0.2526(5) 0.5303(4) 0.1219(4) 0.0426(17) Uani 1 1 d . . .
H29D H 0.1865 0.5498 0.0995 0.064 Uiso 1 1 calc R . .
H29E H 0.2931 0.5143 0.0897 0.064 Uiso 1 1 calc R . .
H29F H 0.2914 0.5768 0.1535 0.064 Uiso 1 1 calc R . .
C302 C -0.0259(4) 0.1868(4) 0.1044(3) 0.0280(14) Uani 1 1 d . . .
H30D H -0.0225 0.1999 0.1522 0.034 Uiso 1 1 calc R . .
C312 C -0.0042(5) 0.0933(4) 0.0940(4) 0.0455(19) Uani 1 1 d . . .
H31E H 0.0685 0.0867 0.1140 0.068 Uiso 1 1 calc R . .
H31F H -0.0179 0.0752 0.0470 0.068 Uiso 1 1 calc R . .
H31G H -0.0490 0.0574 0.1143 0.068 Uiso 1 1 calc R . .
C322 C -0.1362(5) 0.1994(4) 0.0683(4) 0.0433(17) Uani 1 1 d . . .
H32B H -0.1850 0.1586 0.0814 0.065 Uiso 1 1 calc R . .
H32C H -0.1420 0.1894 0.0210 0.065 Uiso 1 1 calc R . .
H32D H -0.1522 0.2584 0.0794 0.065 Uiso 1 1 calc R . .
C213 C 0.1223(4) 0.4056(3) 0.3902(3) 0.0227(9) Uani 1 1 d . . .
C223 C 0.1240(4) 0.3394(3) 0.4322(3) 0.0221(12) Uani 1 1 d . . .
C233 C 0.1932(4) 0.3499(3) 0.4924(3) 0.0234(13) Uani 1 1 d . . .
H23C H 0.1949 0.3051 0.5203 0.028 Uiso 1 1 calc R . .
C243 C 0.2593(4) 0.4227(3) 0.5132(3) 0.0241(13) Uani 1 1 d . . .
H24B H 0.3069 0.4281 0.5546 0.029 Uiso 1 1 calc R . .
C253 C 0.2547(4) 0.4881(3) 0.4723(3) 0.0254(13) Uani 1 1 d . . .
H25B H 0.2996 0.5391 0.4867 0.030 Uiso 1 1 calc R . .
C263 C 0.1874(4) 0.4821(3) 0.4113(3) 0.0230(13) Uani 1 1 d . . .
C273 C 0.0474(4) 0.2598(3) 0.4138(3) 0.0252(13) Uani 1 1 d . . .
H27E H 0.0140 0.2577 0.3661 0.030 Uiso 1 1 calc R . .
C283 C 0.1008(4) 0.1767(3) 0.4251(3) 0.0315(15) Uani 1 1 d . . .
H28G H 0.1583 0.1755 0.4030 0.047 Uiso 1 1 calc R . .
H28H H 0.0508 0.1270 0.4076 0.047 Uiso 1 1 calc R . .
H28I H 0.1273 0.1744 0.4722 0.047 Uiso 1 1 calc R . .
C293 C -0.0377(4) 0.2633(4) 0.4522(4) 0.0382(17) Uani 1 1 d . . .
H29G H -0.0771 0.3133 0.4417 0.057 Uiso 1 1 calc R . .
H29H H -0.0063 0.2684 0.4992 0.057 Uiso 1 1 calc R . .
H29I H -0.0843 0.2105 0.4403 0.057 Uiso 1 1 calc R . .
C303 C 0.1866(4) 0.5574(3) 0.3706(3) 0.0236(13) Uani 1 1 d . . .
H30E H 0.1237 0.5478 0.3339 0.028 Uiso 1 1 calc R . .
C313 C 0.2816(4) 0.5634(4) 0.3406(3) 0.0345(15) Uani 1 1 d . . .
H31H H 0.2790 0.5128 0.3093 0.052 Uiso 1 1 calc R . .
H31I H 0.3447 0.5656 0.3753 0.052 Uiso 1 1 calc R . .
H31J H 0.2820 0.6157 0.3180 0.052 Uiso 1 1 calc R . .
C323 C 0.1801(5) 0.6426(3) 0.4098(3) 0.0313(14) Uani 1 1 d . . .
H32E H 0.1214 0.6375 0.4309 0.047 Uiso 1 1 calc R . .
H32F H 0.1703 0.6883 0.3805 0.047 Uiso 1 1 calc R . .
H32G H 0.2443 0.6567 0.4434 0.047 Uiso 1 1 calc R . .
N14 N 0.1236(3) 0.1741(3) 0.2608(2) 0.0257(11) Uani 1 1 d . . .
N24 N 0.2231(3) 0.1806(3) 0.2928(2) 0.0231(11) Uani 1 1 d . . .
N34 N 0.2616(3) 0.2599(3) 0.3071(2) 0.0234(11) Uani 1 1 d . . .
C14 C 0.3694(4) 0.2715(3) 0.3460(3) 0.0263(13) Uani 1 1 d . . .
C24 C 0.3866(4) 0.2129(4) 0.4017(3) 0.0308(14) Uani 1 1 d . . .
H24C H 0.3757 0.1518 0.3831 0.037 Uiso 1 1 calc R . .
H24D H 0.3357 0.2229 0.4290 0.037 Uiso 1 1 calc R . .
C34 C 0.3896(4) 0.3641(3) 0.3747(3) 0.0276(14) Uani 1 1 d . . .
H34A H 0.3386 0.3775 0.4013 0.033 Uiso 1 1 calc R . .
H34B H 0.3808 0.4023 0.3390 0.033 Uiso 1 1 calc R . .
C44 C 0.4479(4) 0.2512(4) 0.3037(3) 0.0284(14) Uani 1 1 d . . .
H44A H 0.4380 0.2870 0.2665 0.034 Uiso 1 1 calc R . .
H44B H 0.4366 0.1898 0.2858 0.034 Uiso 1 1 calc R . .
C54 C 0.4970(4) 0.2311(4) 0.4444(3) 0.0307(14) Uani 1 1 d . . .
H54A H 0.5067 0.1925 0.4805 0.037 Uiso 1 1 calc R . .
C64 C 0.5002(4) 0.3814(4) 0.4180(3) 0.0308(15) Uani 1 1 d . . .
H64A H 0.5119 0.4431 0.4365 0.037 Uiso 1 1 calc R . .
C74 C 0.5593(4) 0.2701(4) 0.3461(3) 0.0327(11) Uani 1 1 d . . .
H74A H 0.6101 0.2579 0.3186 0.039 Uiso 1 1 calc R . .
C84 C 0.5748(4) 0.2128(4) 0.4020(3) 0.0330(15) Uani 1 1 d . . .
H84A H 0.6463 0.2241 0.4290 0.040 Uiso 1 1 calc R . .
H84B H 0.5648 0.1515 0.3841 0.040 Uiso 1 1 calc R . .
C94 C 0.5147(4) 0.3240(4) 0.4734(3) 0.0327(11) Uani 1 1 d . . .
H94A H 0.5856 0.3354 0.5012 0.039 Uiso 1 1 calc R . .
H94B H 0.4648 0.3361 0.5011 0.039 Uiso 1 1 calc R . .
C104 C 0.5775(4) 0.3625(4) 0.3745(3) 0.0342(15) Uani 1 1 d . . .
H10F H 0.5682 0.4007 0.3388 0.041 Uiso 1 1 calc R . .
H10G H 0.6493 0.3739 0.4009 0.041 Uiso 1 1 calc R . .
C15 C 0.5928(6) 0.5791(5) 0.2181(5) 0.072(3) Uani 1 1 d . . .
H15A H 0.5419 0.5525 0.1794 0.108 Uiso 1 1 calc R . .
H15B H 0.6213 0.5341 0.2449 0.108 Uiso 1 1 calc R . .
H15C H 0.6488 0.6111 0.2044 0.108 Uiso 1 1 calc R . .
C25 C 0.5409(7) 0.6400(7) 0.2576(6) 0.101(4) Uani 1 1 d . . .
H25C H 0.5001 0.6769 0.2274 0.121 Uiso 1 1 calc R . .
H25D H 0.4915 0.6053 0.2761 0.121 Uiso 1 1 calc R . .
C35 C 0.6076(5) 0.6953(4) 0.3105(4) 0.053(2) Uani 1 1 d . . .
H35A H 0.6575 0.7290 0.2917 0.064 Uiso 1 1 calc R . .
H35B H 0.6481 0.6580 0.3405 0.064 Uiso 1 1 calc R . .
C45 C 0.5600(6) 0.7572(5) 0.3507(5) 0.077(3) Uani 1 1 d . . .
H45A H 0.5191 0.7942 0.3206 0.092 Uiso 1 1 calc R . .
H45B H 0.5106 0.7235 0.3698 0.092 Uiso 1 1 calc R . .
C55 C 0.6286(5) 0.8144(5) 0.4045(4) 0.055(2) Uani 1 1 d . . .
H55A H 0.5866 0.8501 0.4271 0.083 Uiso 1 1 calc R . .
H55B H 0.6754 0.8515 0.3866 0.083 Uiso 1 1 calc R . .
H55C H 0.6694 0.7794 0.4356 0.083 Uiso 1 1 calc R . .
C16 C 0.5784(10) 0.3266(10) 0.1593(7) 0.052(4) Uani 0.50 1 d PDU A -1
H16A H 0.5403 0.3204 0.1938 0.078 Uiso 0.50 1 calc PR A -1
H16B H 0.5912 0.3879 0.1545 0.078 Uiso 0.50 1 calc PR A -1
H16C H 0.6447 0.3011 0.1712 0.078 Uiso 0.50 1 calc PR A -1
C26 C 0.5172(13) 0.2825(15) 0.0973(9) 0.105(5) Uani 0.50 1 d PDU A -1
H26D H 0.5030 0.2215 0.1044 0.126 Uiso 0.50 1 calc PR A -1
H26E H 0.4496 0.3078 0.0878 0.126 Uiso 0.50 1 calc PR A -1
C36 C 0.5582(18) 0.2832(19) 0.0389(8) 0.120(3) Uani 0.50 1 d PDU A -1
H36A H 0.6166 0.2460 0.0448 0.144 Uiso 0.50 1 calc PR A -1
H36B H 0.5882 0.3426 0.0382 0.144 Uiso 0.50 1 calc PR A -1
C46 C 0.4918(16) 0.257(2) -0.0267(10) 0.120(3) Uani 0.50 1 d PDU A -1
H46A H 0.4610 0.1973 -0.0269 0.144 Uiso 0.50 1 calc PR A -1
H46B H 0.4343 0.2947 -0.0341 0.144 Uiso 0.50 1 calc PR A -1
C56 C 0.5427(16) 0.2587(16) -0.0818(10) 0.104(6) Uani 0.50 1 d PDU A -1
H56A H 0.4918 0.2407 -0.1228 0.157 Uiso 0.50 1 calc PR A -1
H56B H 0.5979 0.2193 -0.0764 0.157 Uiso 0.50 1 calc PR A -1
H56C H 0.5725 0.3173 -0.0830 0.157 Uiso 0.50 1 calc PR A -1
C16' C 0.5008(19) 0.1369(16) 0.0192(13) 0.142(8) Uani 0.50 1 d PDU B -5
H16D H 0.5126 0.0805 -0.0007 0.213 Uiso 0.50 1 calc PR B -5
H16E H 0.4279 0.1375 0.0215 0.213 Uiso 0.50 1 calc PR B -5
H16F H 0.5449 0.1477 0.0634 0.213 Uiso 0.50 1 calc PR B -5
C26' C 0.526(2) 0.2050(16) -0.0212(13) 0.124(5) Uani 0.50 1 d PDU B -5
H26F H 0.5999 0.2041 -0.0237 0.149 Uiso 0.50 1 calc PR B -5
H26G H 0.4831 0.1931 -0.0662 0.149 Uiso 0.50 1 calc PR B -5
C36' C 0.509(2) 0.2915(13) 0.0068(15) 0.120(3) Uani 0.50 1 d PDU B -5
H36C H 0.4349 0.2929 0.0087 0.144 Uiso 0.50 1 calc PR B -5
H36D H 0.5511 0.3032 0.0520 0.144 Uiso 0.50 1 calc PR B -5
C46' C 0.5359(19) 0.3590(15) -0.0331(13) 0.129(5) Uani 0.50 1 d PDU B -5
H46C H 0.5057 0.3409 -0.0800 0.155 Uiso 0.50 1 calc PR B -5
H46D H 0.6121 0.3669 -0.0268 0.155 Uiso 0.50 1 calc PR B -5
C56' C 0.496(2) 0.4424(15) -0.0137(15) 0.170(9) Uani 0.50 1 d PDU B -5
H56G H 0.5140 0.4865 -0.0406 0.255 Uiso 0.50 1 calc PR B -5
H56D H 0.5265 0.4606 0.0325 0.255 Uiso 0.50 1 calc PR B -5
H56E H 0.4202 0.4345 -0.0203 0.255 Uiso 0.50 1 calc PR B -5

loop_
_atom_site_aniso_label
_atom_site_aniso_U_11
_atom_site_aniso_U_22
_atom_site_aniso_U_33
_atom_site_aniso_U_23
_atom_site_aniso_U_13
_atom_site_aniso_U_12
Fe1 0.0160(4) 0.0180(4) 0.0417(6) 0.0017(4) 0.0180(4) 0.0060(3)
Fe2 0.0185(4) 0.0189(4) 0.0364(5) 0.0023(4) 0.0165(4) 0.0090(3)
N11 0.014(2) 0.020(2) 0.037(3) 0.001(2) 0.019(2) 0.0023(17)
N21 0.015(2) 0.023(2) 0.038(3) 0.003(2) 0.018(2) 0.0072(18)
C11 0.019(3) 0.028(3) 0.045(4) 0.000(3) 0.019(3) 0.004(2)
C21 0.019(3) 0.018(3) 0.032(3) 0.005(2) 0.011(3) 0.002(2)
C31 0.021(3) 0.023(3) 0.036(4) -0.001(3) 0.016(3) 0.007(2)
C41 0.017(3) 0.022(3) 0.040(4) 0.000(3) 0.015(3) 0.009(2)
C51 0.023(3) 0.025(3) 0.043(4) -0.002(3) 0.016(3) 0.011(2)
C61 0.020(3) 0.028(3) 0.054(4) -0.005(3) 0.018(3) 0.000(2)
C71 0.024(3) 0.032(3) 0.046(4) 0.000(3) 0.011(3) 0.002(2)
C81 0.031(3) 0.029(3) 0.048(4) 0.004(3) 0.020(3) 0.003(3)
C91 0.027(3) 0.027(3) 0.053(4) -0.002(3) 0.018(3) 0.014(2)
C101 0.031(3) 0.037(4) 0.054(5) -0.008(3) 0.017(3) 0.017(3)
C111 0.030(3) 0.027(3) 0.056(5) 0.006(3) 0.018(3) 0.012(3)
C12 0.014(3) 0.014(3) 0.032(3) -0.003(2) 0.011(2) 0.001(2)
C22 0.021(3) 0.014(3) 0.039(4) -0.002(3) 0.015(3) 0.003(2)
C32 0.024(3) 0.020(3) 0.037(4) 0.006(3) 0.019(3) 0.005(2)
C42 0.023(3) 0.028(3) 0.034(4) 0.001(3) 0.018(3) 0.008(2)
C52 0.018(3) 0.028(3) 0.043(4) 0.003(3) 0.019(3) 0.011(2)
C62 0.013(3) 0.025(3) 0.036(4) -0.002(3) 0.013(2) 0.006(2)
C72 0.025(3) 0.025(3) 0.041(4) 0.006(3) 0.021(3) 0.014(2)
C82 0.026(3) 0.026(3) 0.051(4) 0.008(3) 0.017(3) 0.011(2)
C92 0.035(3) 0.021(3) 0.058(5) 0.002(3) 0.012(3) 0.010(3)
C102 0.017(3) 0.028(3) 0.035(4) 0.002(3) 0.015(3) 0.011(2)
C112 0.027(3) 0.024(3) 0.050(4) 0.002(3) 0.019(3) 0.006(2)
C122 0.025(3) 0.039(4) 0.047(4) 0.005(3) 0.012(3) 0.013(3)
C13 0.021(3) 0.014(3) 0.039(4) 0.000(2) 0.016(3) 0.011(2)
C23 0.024(3) 0.025(3) 0.043(4) 0.002(3) 0.020(3) 0.007(2)
C33 0.029(3) 0.031(3) 0.047(4) 0.005(3) 0.028(3) 0.008(3)
C43 0.021(3) 0.031(3) 0.052(4) 0.002(3) 0.019(3) 0.010(2)
C53 0.021(3) 0.023(3) 0.048(4) 0.000(3) 0.016(3) 0.008(2)
C63 0.021(3) 0.018(3) 0.041(4) 0.004(3) 0.019(3) 0.009(2)
C73 0.032(3) 0.040(4) 0.052(5) 0.008(3) 0.030(3) 0.003(3)
C83 0.032(3) 0.046(4) 0.048(4) 0.014(3) 0.022(3) 0.012(3)
C93 0.050(4) 0.059(5) 0.050(5) -0.002(4) 0.026(4) 0.010(4)
C103 0.018(3) 0.027(3) 0.041(4) 0.007(3) 0.013(3) 0.005(2)
C113 0.040(4) 0.025(3) 0.059(5) 0.007(3) 0.020(3) 0.005(3)
C123 0.032(3) 0.029(3) 0.057(5) 0.006(3) 0.026(3) 0.000(3)
N211 0.021(2) 0.020(2) 0.036(3) -0.001(2) 0.016(2) 0.0054(18)
N221 0.018(2) 0.016(2) 0.035(3) 0.006(2) 0.018(2) 0.0064(18)
C211 0.029(3) 0.027(3) 0.037(4) 0.004(3) 0.015(3) 0.009(2)
C221 0.017(3) 0.019(3) 0.040(4) 0.000(3) 0.013(3) -0.001(2)
C231 0.020(3) 0.023(3) 0.038(4) 0.003(3) 0.015(3) 0.010(2)
C241 0.017(3) 0.014(3) 0.048(4) 0.002(3) 0.021(3) 0.004(2)
C251 0.020(3) 0.021(3) 0.038(4) 0.000(3) 0.018(3) 0.009(2)
C261 0.046(4) 0.037(4) 0.052(5) 0.011(3) 0.020(4) 0.015(3)
C271 0.039(4) 0.030(3) 0.039(4) 0.013(3) 0.014(3) 0.009(3)
C281 0.028(3) 0.062(5) 0.047(4) 0.005(4) 0.011(3) 0.017(3)
C291 0.022(3) 0.025(3) 0.046(4) -0.001(3) 0.021(3) 0.011(2)
C301 0.021(3) 0.023(3) 0.049(4) 0.006(3) 0.018(3) 0.007(2)
C311 0.018(3) 0.029(3) 0.051(4) -0.001(3) 0.020(3) 0.008(2)
C212 0.0182(19) 0.021(2) 0.035(2) 0.0041(18) 0.0168(18) 0.0102(15)
C222 0.028(3) 0.028(3) 0.034(4) 0.007(3) 0.016(3) 0.010(2)
C232 0.033(3) 0.032(3) 0.040(4) 0.010(3) 0.025(3) 0.005(3)
C242 0.036(3) 0.035(4) 0.040(4) -0.001(3) 0.023(3) 0.007(3)
C252 0.033(3) 0.027(3) 0.039(4) -0.003(3) 0.017(3) 0.003(3)
C262 0.024(3) 0.030(3) 0.033(4) 0.007(3) 0.016(3) 0.008(2)
C272 0.023(3) 0.030(3) 0.036(4) 0.001(3) 0.016(3) 0.002(2)
C282 0.032(3) 0.032(3) 0.048(4) 0.001(3) 0.014(3) 0.005(3)
C292 0.047(4) 0.032(4) 0.052(5) 0.008(3) 0.016(4) 0.004(3)
C302 0.025(3) 0.027(3) 0.036(4) -0.003(3) 0.018(3) 0.003(2)
C312 0.043(4) 0.025(3) 0.077(5) -0.002(3) 0.036(4) -0.001(3)
C322 0.030(3) 0.046(4) 0.059(5) 0.012(4) 0.019(3) 0.001(3)
C213 0.0182(19) 0.021(2) 0.035(2) 0.0041(18) 0.0168(18) 0.0102(15)
C223 0.023(3) 0.016(3) 0.034(4) 0.002(2) 0.018(3) 0.011(2)
C233 0.027(3) 0.020(3) 0.032(4) 0.005(3) 0.020(3) 0.014(2)
C243 0.021(3) 0.022(3) 0.034(4) -0.003(3) 0.016(3) 0.008(2)
C253 0.019(3) 0.017(3) 0.046(4) -0.001(3) 0.021(3) 0.007(2)
C263 0.019(3) 0.020(3) 0.035(4) -0.003(3) 0.017(3) 0.010(2)
C273 0.024(3) 0.023(3) 0.034(4) 0.005(3) 0.015(3) 0.003(2)
C283 0.031(3) 0.022(3) 0.048(4) 0.005(3) 0.023(3) 0.002(2)
C293 0.026(3) 0.027(3) 0.071(5) 0.015(3) 0.025(3) 0.008(2)
C303 0.017(3) 0.018(3) 0.040(4) 0.003(3) 0.015(3) 0.002(2)
C313 0.033(3) 0.035(3) 0.048(4) 0.011(3) 0.029(3) 0.013(3)
C323 0.032(3) 0.021(3) 0.047(4) 0.007(3) 0.020(3) 0.007(2)
N14 0.014(2) 0.026(3) 0.041(3) 0.000(2) 0.014(2) 0.0041(18)
N24 0.017(2) 0.021(2) 0.038(3) 0.002(2) 0.019(2) 0.0062(18)
N34 0.015(2) 0.018(2) 0.043(3) 0.004(2) 0.017(2) 0.0052(18)
C14 0.014(3) 0.027(3) 0.043(4) 0.003(3) 0.016(3) 0.005(2)
C24 0.019(3) 0.026(3) 0.052(4) 0.004(3) 0.016(3) 0.003(2)
C34 0.016(3) 0.024(3) 0.047(4) 0.000(3) 0.018(3) 0.006(2)
C44 0.020(3) 0.025(3) 0.047(4) 0.004(3) 0.020(3) 0.011(2)
C54 0.020(3) 0.035(3) 0.042(4) 0.008(3) 0.015(3) 0.005(2)
C64 0.017(3) 0.025(3) 0.053(4) 0.001(3) 0.013(3) 0.008(2)
C74 0.015(2) 0.040(3) 0.046(3) -0.002(2) 0.0148(19) 0.0072(17)
C84 0.020(3) 0.029(3) 0.053(4) -0.004(3) 0.014(3) 0.010(2)
C94 0.015(2) 0.040(3) 0.046(3) -0.002(2) 0.0148(19) 0.0072(17)
C104 0.017(3) 0.040(4) 0.051(4) 0.006(3) 0.020(3) 0.005(2)
C15 0.046(5) 0.057(5) 0.117(8) 0.011(5) 0.022(5) 0.015(4)
C25 0.040(5) 0.096(8) 0.157(11) -0.035(8) 0.018(6) 0.012(5)
C35 0.025(3) 0.045(4) 0.100(7) 0.021(4) 0.029(4) 0.013(3)
C45 0.037(4) 0.064(6) 0.134(9) 0.001(6) 0.028(5) 0.019(4)
C55 0.031(4) 0.062(5) 0.081(6) 0.016(4) 0.022(4) 0.015(3)
C16 0.038(7) 0.076(10) 0.058(9) 0.017(8) 0.030(7) 0.038(7)
C26 0.049(7) 0.154(10) 0.121(10) 0.001(9) 0.034(8) 0.036(8)
C36 0.061(5) 0.165(7) 0.132(7) -0.008(6) 0.021(5) 0.023(6)
C46 0.061(5) 0.165(7) 0.132(7) -0.008(6) 0.021(5) 0.023(6)
C56 0.074(11) 0.148(15) 0.094(13) -0.014(12) 0.026(11) 0.036(11)
C16' 0.080(13) 0.191(19) 0.150(18) 0.017(16) 0.016(14) -0.001(14)
C26' 0.065(9) 0.164(11) 0.143(11) -0.002(10) 0.030(9) 0.010(9)
C36' 0.061(5) 0.165(7) 0.132(7) -0.008(6) 0.021(5) 0.023(6)
C46' 0.079(9) 0.172(11) 0.137(11) 0.001(10) 0.029(9) 0.022(9)
C56' 0.133(17) 0.21(2) 0.168(18) -0.012(18) 0.047(16) 0.016(17)

loop_
_atom_type_symbol
_atom_type_description
_atom_type_scat_dispersion_real
_atom_type_scat_dispersion_imag
_atom_type_scat_source
C C 0.0033 0.0016 'International Tables Vol C Tables 4.2.6.8 and 6.1.1.4'
H H 0.0000 0.0000 'International Tables Vol C Tables 4.2.6.8 and 6.1.1.4'
N N 0.0061 0.0033 'International Tables Vol C Tables 4.2.6.8 and 6.1.1.4'
Fe Fe 0.3463 0.8444 'International Tables Vol C Tables 4.2.6.8 and 6.1.1.4'

loop_
_geom_angle_atom_site_label_1
_geom_angle_atom_site_label_2
_geom_angle_atom_site_label_3
_geom_angle
_geom_angle_site_symmetry_1
_geom_angle_site_symmetry_3
_geom_angle_publ_flag
N14 Fe1 N11 134.68(17) . . ?
N14 Fe1 N21 127.91(17) . . ?
N11 Fe1 N21 97.11(17) . . ?
N221 Fe2 N211 95.63(18) . . ?
N221 Fe2 N14 132.06(18) . . ?
N211 Fe2 N14 114.57(18) . . ?
N221 Fe2 N34 116.92(19) . . ?
N211 Fe2 N34 138.10(18) . . ?
N14 Fe2 N34 62.82(16) . . ?
C21 N11 C12 122.4(4) . . ?
C21 N11 Fe1 118.6(3) . . ?
C12 N11 Fe1 118.0(3) . . ?
C41 N21 C13 123.9(4) . . ?
C41 N21 Fe1 118.9(3) . . ?
C13 N21 Fe1 117.0(3) . . ?
C81 C11 C71 108.9(5) . . ?
C81 C11 C61 105.0(4) . . ?
C71 C11 C61 107.4(5) . . ?
C81 C11 C21 113.0(5) . . ?
C71 C11 C21 105.1(4) . . ?
C61 C11 C21 117.1(5) . . ?
N11 C21 C31 121.6(5) . . ?
N11 C21 C11 124.0(4) . . ?
C31 C21 C11 114.0(5) . . ?
C21 C31 C41 132.2(5) . . ?
C21 C31 H31A 113.9 . . ?
C41 C31 H31A 113.9 . . ?
N21 C41 C31 122.1(5) . . ?
N21 C41 C51 126.8(5) . . ?
C31 C41 C51 111.0(5) . . ?
C111 C51 C91 106.1(5) . . ?
C111 C51 C101 110.2(5) . . ?
C91 C51 C101 106.1(5) . . ?
C111 C51 C41 107.0(5) . . ?
C91 C51 C41 118.8(5) . . ?
C101 C51 C41 108.6(5) . . ?
C11 C61 H61A 109.5 . . ?
C11 C61 H61B 109.5 . . ?
H61A C61 H61B 109.5 . . ?
C11 C61 H61C 109.5 . . ?
H61A C61 H61C 109.5 . . ?
H61B C61 H61C 109.5 . . ?
C11 C71 H71A 109.5 . . ?
C11 C71 H71B 109.5 . . ?
H71A C71 H71B 109.5 . . ?
C11 C71 H71C 109.5 . . ?
H71A C71 H71C 109.5 . . ?
H71B C71 H71C 109.5 . . ?
C11 C81 H81A 109.5 . . ?
C11 C81 H81B 109.5 . . ?
H81A C81 H81B 109.5 . . ?
C11 C81 H81C 109.5 . . ?
H81A C81 H81C 109.5 . . ?
H81B C81 H81C 109.5 . . ?
C51 C91 H91A 109.5 . . ?
C51 C91 H91B 109.5 . . ?
H91A C91 H91B 109.5 . . ?
C51 C91 H91C 109.5 . . ?
H91A C91 H91C 109.5 . . ?
H91B C91 H91C 109.5 . . ?
C51 C101 H10A 109.5 . . ?
C51 C101 H10B 109.5 . . ?
H10A C101 H10B 109.5 . . ?
C51 C101 H10C 109.5 . . ?
H10A C101 H10C 109.5 . . ?
H10B C101 H10C 109.5 . . ?
C51 C111 H11A 109.5 . . ?
C51 C111 H11B 109.5 . . ?
H11A C111 H11B 109.5 . . ?
C51 C111 H11C 109.5 . . ?
H11A C111 H11C 109.5 . . ?
H11B C111 H11C 109.5 . . ?
C22 C12 C62 120.6(5) . . ?
C22 C12 N11 119.0(4) . . ?
C62 C12 N11 120.3(5) . . ?
C12 C22 C32 119.7(5) . . ?
C12 C22 C72 123.3(5) . . ?
C32 C22 C72 117.0(5) . . ?
C42 C32 C22 119.8(5) . . ?
C42 C32 H32A 120.1 . . ?
C22 C32 H32A 120.1 . . ?
C52 C42 C32 119.9(5) . . ?
C52 C42 H42A 120.1 . . ?
C32 C42 H42A 120.1 . . ?
C42 C52 C62 123.0(5) . . ?
C42 C52 H52A 118.5 . . ?
C62 C52 H52A 118.5 . . ?
C52 C62 C12 116.9(5) . . ?
C52 C62 C102 120.2(5) . . ?
C12 C62 C102 122.8(5) . . ?
C82 C72 C92 109.9(5) . . ?
C82 C72 C22 111.9(5) . . ?
C92 C72 C22 112.4(5) . . ?
C82 C72 H72A 107.5 . . ?
C92 C72 H72A 107.5 . . ?
C22 C72 H72A 107.5 . . ?
C72 C82 H82A 109.5 . . ?
C72 C82 H82B 109.5 . . ?
H82A C82 H82B 109.5 . . ?
C72 C82 H82C 109.5 . . ?
H82A C82 H82C 109.5 . . ?
H82B C82 H82C 109.5 . . ?
C72 C92 H92A 109.5 . . ?
C72 C92 H92B 109.5 . . ?
H92A C92 H92B 109.5 . . ?
C72 C92 H92C 109.5 . . ?
H92A C92 H92C 109.5 . . ?
H92B C92 H92C 109.5 . . ?
C62 C102 C112 110.6(5) . . ?
C62 C102 C122 112.2(5) . . ?
C112 C102 C122 109.2(4) . . ?
C62 C102 H10D 108.2 . . ?
C112 C102 H10D 108.2 . . ?
C122 C102 H10D 108.2 . . ?
C102 C112 H11D 109.5 . . ?
C102 C112 H11E 109.5 . . ?
H11D C112 H11E 109.5 . . ?
C102 C112 H11F 109.5 . . ?
H11D C112 H11F 109.5 . . ?
H11E C112 H11F 109.5 . . ?
C102 C122 H12A 109.5 . . ?
C102 C122 H12B 109.5 . . ?
H12A C122 H12B 109.5 . . ?
C102 C122 H12C 109.5 . . ?
H12A C122 H12C 109.5 . . ?
H12B C122 H12C 109.5 . . ?
C63 C13 C23 121.4(5) . . ?
C63 C13 N21 120.7(5) . . ?
C23 C13 N21 117.7(5) . . ?
C33 C23 C13 117.3(6) . . ?
C33 C23 C73 118.7(5) . . ?
C13 C23 C73 124.0(5) . . ?
C43 C33 C23 122.1(6) . . ?
C43 C33 H33A 118.9 . . ?
C23 C33 H33A 118.9 . . ?
C33 C43 C53 119.7(5) . . ?
C33 C43 H43A 120.2 . . ?
C53 C43 H43A 120.2 . . ?
C43 C53 C63 120.8(6) . . ?
C43 C53 H53A 119.6 . . ?
C63 C53 H53A 119.6 . . ?
C13 C63 C53 118.4(5) . . ?
C13 C63 C103 123.9(5) . . ?
C53 C63 C103 117.6(5) . . ?
C83 C73 C23 110.7(5) . . ?
C83 C73 C93 109.1(5) . . ?
C23 C73 C93 112.9(5) . . ?
C83 C73 H73A 108.0 . . ?
C23 C73 H73A 108.0 . . ?
C93 C73 H73A 108.0 . . ?
C73 C83 H83A 109.5 . . ?
C73 C83 H83B 109.5 . . ?
H83A C83 H83B 109.5 . . ?
C73 C83 H83C 109.5 . . ?
H83A C83 H83C 109.5 . . ?
H83B C83 H83C 109.5 . . ?
C73 C93 H93A 109.5 . . ?
C73 C93 H93B 109.5 . . ?
H93A C93 H93B 109.5 . . ?
C73 C93 H93C 109.5 . . ?
H93A C93 H93C 109.5 . . ?
H93B C93 H93C 109.5 . . ?
C123 C103 C113 108.3(5) . . ?
C123 C103 C63 112.2(5) . . ?
C113 C103 C63 111.6(5) . . ?
C123 C103 H10E 108.2 . . ?
C113 C103 H10E 108.2 . . ?
C63 C103 H10E 108.2 . . ?
C103 C113 H11G 109.5 . . ?
C103 C113 H11H 109.5 . . ?
H11G C113 H11H 109.5 . . ?
C103 C113 H11I 109.5 . . ?
H11G C113 H11I 109.5 . . ?
H11H C113 H11I 109.5 . . ?
C103 C123 H12D 109.5 . . ?
C103 C123 H12E 109.5 . . ?
H12D C123 H12E 109.5 . . ?
C103 C123 H12F 109.5 . . ?
H12D C123 H12F 109.5 . . ?
H12E C123 H12F 109.5 . . ?
C221 N211 C212 122.1(5) . . ?
C221 N211 Fe2 123.6(4) . . ?
C212 N211 Fe2 114.2(3) . . ?
C241 N221 C213 125.8(4) . . ?
C241 N221 Fe2 120.5(4) . . ?
C213 N221 Fe2 113.4(3) . . ?
C261 C211 C271 106.8(5) . . ?
C261 C211 C281 109.5(5) . . ?
C271 C211 C281 105.2(5) . . ?
C261 C211 C221 107.0(5) . . ?
C271 C211 C221 118.4(5) . . ?
C281 C211 C221 109.8(5) . . ?
N211 C221 C231 119.4(5) . . ?
N211 C221 C211 127.6(5) . . ?
C231 C221 C211 112.9(5) . . ?
C241 C231 C221 135.3(5) . . ?
C241 C231 H23A 112.4 . . ?
C221 C231 H23A 112.4 . . ?
N221 C241 C231 122.1(5) . . ?
N221 C241 C251 123.7(5) . . ?
C231 C241 C251 114.1(5) . . ?
C291 C251 C301 107.7(5) . . ?
C291 C251 C311 106.0(5) . . ?
C301 C251 C311 108.3(4) . . ?
C291 C251 C241 118.3(4) . . ?
C301 C251 C241 109.5(4) . . ?
C311 C251 C241 106.6(4) . . ?
C211 C261 H26A 109.5 . . ?
C211 C261 H26B 109.5 . . ?
H26A C261 H26B 109.5 . . ?
C211 C261 H26C 109.5 . . ?
H26A C261 H26C 109.5 . . ?
H26B C261 H26C 109.5 . . ?
C211 C271 H27A 109.5 . . ?
C211 C271 H27B 109.5 . . ?
H27A C271 H27B 109.5 . . ?
C211 C271 H27C 109.5 . . ?
H27A C271 H27C 109.5 . . ?
H27B C271 H27C 109.5 . . ?
C211 C281 H28A 109.5 . . ?
C211 C281 H28B 109.5 . . ?
H28A C281 H28B 109.5 . . ?
C211 C281 H28C 109.5 . . ?
H28A C281 H28C 109.5 . . ?
H28B C281 H28C 109.5 . . ?
C251 C291 H29A 109.5 . . ?
C251 C291 H29B 109.5 . . ?
H29A C291 H29B 109.5 . . ?
C251 C291 H29C 109.5 . . ?
H29A C291 H29C 109.5 . . ?
H29B C291 H29C 109.5 . . ?
C251 C301 H30A 109.5 . . ?
C251 C301 H30B 109.5 . . ?
H30A C301 H30B 109.5 . . ?
C251 C301 H30C 109.5 . . ?
H30A C301 H30C 109.5 . . ?
H30B C301 H30C 109.5 . . ?
C251 C311 H31B 109.5 . . ?
C251 C311 H31C 109.5 . . ?
H31B C311 H31C 109.5 . . ?
C251 C311 H31D 109.5 . . ?
H31B C311 H31D 109.5 . . ?
H31C C311 H31D 109.5 . . ?
C262 C212 C222 121.1(5) . . ?
C262 C212 N211 119.3(5) . . ?
C222 C212 N211 119.5(5) . . ?
C232 C222 C212 117.8(5) . . ?
C232 C222 C272 120.1(5) . . ?
C212 C222 C272 122.1(5) . . ?
C242 C232 C222 121.5(5) . . ?
C242 C232 H23B 119.3 . . ?
C222 C232 H23B 119.3 . . ?
C232 C242 C252 120.5(6) . . ?
C232 C242 H24A 119.7 . . ?
C252 C242 H24A 119.7 . . ?
C242 C252 C262 121.0(6) . . ?
C242 C252 H25A 119.5 . . ?
C262 C252 H25A 119.5 . . ?
C212 C262 C252 117.8(5) . . ?
C212 C262 C302 122.9(5) . . ?
C252 C262 C302 119.2(5) . . ?
C222 C272 C292 113.3(5) . . ?
C222 C272 C282 108.3(5) . . ?
C292 C272 C282 109.0(5) . . ?
C222 C272 H27D 108.7 . . ?
C292 C272 H27D 108.7 . . ?
C282 C272 H27D 108.7 . . ?
C272 C282 H28D 109.5 . . ?
C272 C282 H28E 109.5 . . ?
H28D C282 H28E 109.5 . . ?
C272 C282 H28F 109.5 . . ?
H28D C282 H28F 109.5 . . ?
H28E C282 H28F 109.5 . . ?
C272 C292 H29D 109.5 . . ?
C272 C292 H29E 109.5 . . ?
H29D C292 H29E 109.5 . . ?
C272 C292 H29F 109.5 . . ?
H29D C292 H29F 109.5 . . ?
H29E C292 H29F 109.5 . . ?
C312 C302 C262 112.6(5) . . ?
C312 C302 C322 110.1(5) . . ?
C262 C302 C322 113.0(5) . . ?
C312 C302 H30D 106.9 . . ?
C262 C302 H30D 106.9 . . ?
C322 C302 H30D 106.9 . . ?
C302 C312 H31E 109.5 . . ?
C302 C312 H31F 109.5 . . ?
H31E C312 H31F 109.5 . . ?
C302 C312 H31G 109.5 . . ?
H31E C312 H31G 109.5 . . ?
H31F C312 H31G 109.5 . . ?
C302 C322 H32B 109.5 . . ?
C302 C322 H32C 109.5 . . ?
H32B C322 H32C 109.5 . . ?
C302 C322 H32D 109.5 . . ?
H32B C322 H32D 109.5 . . ?
H32C C322 H32D 109.5 . . ?
C263 C213 C223 119.9(5) . . ?
C263 C213 N221 119.2(5) . . ?
C223 C213 N221 120.7(5) . . ?
C233 C223 C213 118.8(5) . . ?
C233 C223 C273 119.9(5) . . ?
C213 C223 C273 121.2(5) . . ?
C243 C233 C223 122.5(5) . . ?
C243 C233 H23C 118.8 . . ?
C223 C233 H23C 118.8 . . ?
C233 C243 C253 118.1(6) . . ?
C233 C243 H24B 120.9 . . ?
C253 C243 H24B 120.9 . . ?
C243 C253 C263 122.7(5) . . ?
C243 C253 H25B 118.6 . . ?
C263 C253 H25B 118.6 . . ?
C253 C263 C213 118.0(5) . . ?
C253 C263 C303 118.9(5) . . ?
C213 C263 C303 123.1(5) . . ?
C223 C273 C293 111.5(5) . . ?
C223 C273 C283 112.0(4) . . ?
C293 C273 C283 108.8(5) . . ?
C223 C273 H27E 108.2 . . ?
C293 C273 H27E 108.2 . . ?
C283 C273 H27E 108.2 . . ?
C273 C283 H28G 109.5 . . ?
C273 C283 H28H 109.5 . . ?
H28G C283 H28H 109.5 . . ?
C273 C283 H28I 109.5 . . ?
H28G C283 H28I 109.5 . . ?
H28H C283 H28I 109.5 . . ?
C273 C293 H29G 109.5 . . ?
C273 C293 H29H 109.5 . . ?
H29G C293 H29H 109.5 . . ?
C273 C293 H29I 109.5 . . ?
H29G C293 H29I 109.5 . . ?
H29H C293 H29I 109.5 . . ?
C263 C303 C323 112.1(5) . . ?
C263 C303 C313 111.6(4) . . ?
C323 C303 C313 109.7(4) . . ?
C263 C303 H30E 107.7 . . ?
C323 C303 H30E 107.7 . . ?
C313 C303 H30E 107.7 . . ?
C303 C313 H31H 109.5 . . ?
C303 C313 H31I 109.5 . . ?
H31H C313 H31I 109.5 . . ?
C303 C313 H31J 109.5 . . ?
H31H C313 H31J 109.5 . . ?
H31I C313 H31J 109.5 . . ?
C303 C323 H32E 109.5 . . ?
C303 C323 H32F 109.5 . . ?
H32E C323 H32F 109.5 . . ?
C303 C323 H32G 109.5 . . ?
H32E C323 H32G 109.5 . . ?
H32F C323 H32G 109.5 . . ?
N24 N14 Fe1 103.9(3) . . ?
N24 N14 Fe2 92.0(3) . . ?
Fe1 N14 Fe2 162.6(2) . . ?
N34 N24 N14 112.5(4) . . ?
N24 N34 C14 115.1(4) . . ?
N24 N34 Fe2 92.6(3) . . ?
C14 N34 Fe2 151.9(3) . . ?
N34 C14 C34 107.3(4) . . ?
N34 C14 C24 111.6(4) . . ?
C34 C14 C24 109.1(5) . . ?
N34 C14 C44 111.9(5) . . ?
C34 C14 C44 109.4(4) . . ?
C24 C14 C44 107.5(4) . . ?
C14 C24 C54 110.4(4) . . ?
C14 C24 H24C 109.6 . . ?
C54 C24 H24C 109.6 . . ?
C14 C24 H24D 109.6 . . ?
C54 C24 H24D 109.6 . . ?
H24C C24 H24D 108.1 . . ?
C14 C34 C64 110.8(4) . . ?
C14 C34 H34A 109.5 . . ?
C64 C34 H34A 109.5 . . ?
C14 C34 H34B 109.5 . . ?
C64 C34 H34B 109.5 . . ?
H34A C34 H34B 108.1 . . ?
C14 C44 C74 109.3(5) . . ?
C14 C44 H44A 109.8 . . ?
C74 C44 H44A 109.8 . . ?
C14 C44 H44B 109.8 . . ?
C74 C44 H44B 109.8 . . ?
H44A C44 H44B 108.3 . . ?
C94 C54 C84 109.7(5) . . ?
C94 C54 C24 110.2(5) . . ?
C84 C54 C24 109.0(5) . . ?
C94 C54 H54A 109.3 . . ?
C84 C54 H54A 109.3 . . ?
C24 C54 H54A 109.3 . . ?
C94 C64 C34 110.2(5) . . ?
C94 C64 C104 110.2(5) . . ?
C34 C64 C104 108.1(5) . . ?
C94 C64 H64A 109.4 . . ?
C34 C64 H64A 109.4 . . ?
C104 C64 H64A 109.4 . . ?
C104 C74 C84 108.7(5) . . ?
C104 C74 C44 110.6(5) . . ?
C84 C74 C44 109.4(5) . . ?
C104 C74 H74A 109.4 . . ?
C84 C74 H74A 109.4 . . ?
C44 C74 H74A 109.4 . . ?
C74 C84 C54 109.7(5) . . ?
C74 C84 H84A 109.7 . . ?
C54 C84 H84A 109.7 . . ?
C74 C84 H84B 109.7 . . ?
C54 C84 H84B 109.7 . . ?
H84A C84 H84B 108.2 . . ?
C54 C94 C64 108.5(5) . . ?
C54 C94 H94A 110.0 . . ?
C64 C94 H94A 110.0 . . ?
C54 C94 H94B 110.0 . . ?
C64 C94 H94B 110.0 . . ?
H94A C94 H94B 108.4 . . ?
C74 C104 C64 109.5(5) . . ?
C74 C104 H10F 109.8 . . ?
C64 C104 H10F 109.8 . . ?
C74 C104 H10G 109.8 . . ?
C64 C104 H10G 109.8 . . ?
H10F C104 H10G 108.2 . . ?
C25 C15 H15A 109.5 . . ?
C25 C15 H15B 109.5 . . ?
H15A C15 H15B 109.5 . . ?
C25 C15 H15C 109.5 . . ?
H15A C15 H15C 109.5 . . ?
H15B C15 H15C 109.5 . . ?
C35 C25 C15 116.9(7) . . ?
C35 C25 H25C 108.1 . . ?
C15 C25 H25C 108.1 . . ?
C35 C25 H25D 108.1 . . ?
C15 C25 H25D 108.1 . . ?
H25C C25 H25D 107.3 . . ?
C25 C35 C45 118.8(6) . . ?
C25 C35 H35A 107.6 . . ?
C45 C35 H35A 107.6 . . ?
C25 C35 H35B 107.6 . . ?
C45 C35 H35B 107.6 . . ?
H35A C35 H35B 107.0 . . ?
C55 C45 C35 118.7(6) . . ?
C55 C45 H45A 107.6 . . ?
C35 C45 H45A 107.6 . . ?
C55 C45 H45B 107.6 . . ?
C35 C45 H45B 107.6 . . ?
H45A C45 H45B 107.1 . . ?
C45 C55 H55A 109.5 . . ?
C45 C55 H55B 109.5 . . ?
H55A C55 H55B 109.5 . . ?
C45 C55 H55C 109.5 . . ?
H55A C55 H55C 109.5 . . ?
H55B C55 H55C 109.5 . . ?
C26 C16 H16A 109.5 . . ?
C26 C16 H16B 109.5 . . ?
H16A C16 H16B 109.5 . . ?
C26 C16 H16C 109.5 . . ?
H16A C16 H16C 109.5 . . ?
H16B C16 H16C 109.5 . . ?
C36 C26 C16 119.4(16) . . ?
C36 C26 H26D 107.5 . . ?
C16 C26 H26D 107.5 . . ?
C36 C26 H26E 107.5 . . ?
C16 C26 H26E 107.5 . . ?
H26D C26 H26E 107.0 . . ?
C26 C36 C46 121(2) . . ?
C26 C36 H36A 107.0 . . ?
C46 C36 H36A 107.0 . . ?
C26 C36 H36B 107.0 . . ?
C46 C36 H36B 107.0 . . ?
H36A C36 H36B 106.7 . . ?
C56 C46 C36 116.2(17) . . ?
C56 C46 H46A 108.2 . . ?
C36 C46 H46A 108.2 . . ?
C56 C46 H46B 108.2 . . ?
C36 C46 H46B 108.2 . . ?
H46A C46 H46B 107.4 . . ?
C46 C56 H56A 109.5 . . ?
C46 C56 H56B 109.5 . . ?
H56A C56 H56B 109.5 . . ?
C46 C56 H56C 109.5 . . ?
H56A C56 H56C 109.5 . . ?
H56B C56 H56C 109.5 . . ?
C26' C16' H16D 109.5 . . ?
C26' C16' H16E 109.5 . . ?
H16D C16' H16E 109.5 . . ?
C26' C16' H16F 109.5 . . ?
H16D C16' H16F 109.5 . . ?
H16E C16' H16F 109.5 . . ?
C36' C26' C16' 111.3(19) . . ?
C36' C26' H26F 109.4 . . ?
C16' C26' H26F 109.4 . . ?
C36' C26' H26G 109.4 . . ?
C16' C26' H26G 109.4 . . ?
H26F C26' H26G 108.0 . . ?
C46' C36' C26' 111(2) . . ?
C46' C36' H36C 109.5 . . ?
C26' C36' H36C 109.5 . . ?
C46' C36' H36D 109.5 . . ?
C26' C36' H36D 109.5 . . ?
H36C C36' H36D 108.1 . . ?
C36' C46' C56' 110.2(18) . . ?
C36' C46' H46C 109.6 . . ?
C56' C46' H46C 109.6 . . ?
C36' C46' H46D 109.6 . . ?
C56' C46' H46D 109.6 . . ?
H46C C46' H46D 108.1 . . ?
C46' C56' H56G 109.5 . . ?
C46' C56' H56D 109.5 . . ?
H56G C56' H56D 109.5 . . ?
C46' C56' H56E 109.5 . . ?
H56G C56' H56E 109.5 . . ?
H56D C56' H56E 109.5 . . ?

loop_
_geom_bond_atom_site_label_1
_geom_bond_atom_site_label_2
_geom_bond_distance
_geom_bond_site_symmetry_2
_geom_bond_publ_flag
Fe1 N14 1.895(4) . ?
Fe1 N11 1.986(4) . ?
Fe1 N21 2.023(4) . ?
Fe2 N221 2.027(4) . ?
Fe2 N211 2.029(5) . ?
Fe2 N14 2.094(4) . ?
Fe2 N34 2.109(4) . ?
N11 C21 1.349(7) . ?
N11 C12 1.442(7) . ?
N21 C41 1.320(7) . ?
N21 C13 1.457(7) . ?
C11 C81 1.525(8) . ?
C11 C71 1.533(9) . ?
C11 C61 1.552(7) . ?
C11 C21 1.566(7) . ?
C21 C31 1.391(7) . ?
C31 C41 1.437(7) . ?
C31 H31A 0.9500 . ?
C41 C51 1.564(7) . ?
C51 C111 1.525(8) . ?
C51 C91 1.533(8) . ?
C51 C101 1.539(9) . ?
C61 H61A 0.9800 . ?
C61 H61B 0.9800 . ?
C61 H61C 0.9800 . ?
C71 H71A 0.9800 . ?
C71 H71B 0.9800 . ?
C71 H71C 0.9800 . ?
C81 H81A 0.9800 . ?
C81 H81B 0.9800 . ?
C81 H81C 0.9800 . ?
C91 H91A 0.9800 . ?
C91 H91B 0.9800 . ?
C91 H91C 0.9800 . ?
C101 H10A 0.9800 . ?
C101 H10B 0.9800 . ?
C101 H10C 0.9800 . ?
C111 H11A 0.9800 . ?
C111 H11B 0.9800 . ?
C111 H11C 0.9800 . ?
C12 C22 1.397(8) . ?
C12 C62 1.418(7) . ?
C22 C32 1.404(8) . ?
C22 C72 1.531(7) . ?
C32 C42 1.387(7) . ?
C32 H32A 0.9500 . ?
C42 C52 1.363(8) . ?
C42 H42A 0.9500 . ?
C52 C62 1.402(8) . ?
C52 H52A 0.9500 . ?
C62 C102 1.512(8) . ?
C72 C82 1.516(9) . ?
C72 C92 1.516(8) . ?
C72 H72A 1.0000 . ?
C82 H82A 0.9800 . ?
C82 H82B 0.9800 . ?
C82 H82C 0.9800 . ?
C92 H92A 0.9800 . ?
C92 H92B 0.9800 . ?
C92 H92C 0.9800 . ?
C102 C112 1.521(7) . ?
C102 C122 1.550(8) . ?
C102 H10D 1.0000 . ?
C112 H11D 0.9800 . ?
C112 H11E 0.9800 . ?
C112 H11F 0.9800 . ?
C122 H12A 0.9800 . ?
C122 H12B 0.9800 . ?
C122 H12C 0.9800 . ?
C13 C63 1.392(8) . ?
C13 C23 1.413(8) . ?
C23 C33 1.401(8) . ?
C23 C73 1.522(9) . ?
C33 C43 1.368(9) . ?
C33 H33A 0.9500 . ?
C43 C53 1.386(8) . ?
C43 H43A 0.9500 . ?
C53 C63 1.406(7) . ?
C53 H53A 0.9500 . ?
C63 C103 1.536(8) . ?
C73 C83 1.521(9) . ?
C73 C93 1.546(9) . ?
C73 H73A 1.0000 . ?
C83 H83A 0.9800 . ?
C83 H83B 0.9800 . ?
C83 H83C 0.9800 . ?
C93 H93A 0.9800 . ?
C93 H93B 0.9800 . ?
C93 H93C 0.9800 . ?
C103 C123 1.520(8) . ?
C103 C113 1.532(8) . ?
C103 H10E 1.0000 . ?
C113 H11G 0.9800 . ?
C113 H11H 0.9800 . ?
C113 H11I 0.9800 . ?
C123 H12D 0.9800 . ?
C123 H12E 0.9800 . ?
C123 H12F 0.9800 . ?
N211 C221 1.341(7) . ?
N211 C212 1.457(7) . ?
N221 C241 1.362(7) . ?
N221 C213 1.435(7) . ?
C211 C261 1.510(8) . ?
C211 C271 1.543(9) . ?
C211 C281 1.550(8) . ?
C211 C221 1.575(8) . ?
C221 C231 1.417(8) . ?
C231 C241 1.381(8) . ?
C231 H23A 0.9500 . ?
C241 C251 1.566(7) . ?
C251 C291 1.525(8) . ?
C251 C301 1.541(7) . ?
C251 C311 1.549(7) . ?
C261 H26A 0.9800 . ?
C261 H26B 0.9800 . ?
C261 H26C 0.9800 . ?
C271 H27A 0.9800 . ?
C271 H27B 0.9800 . ?
C271 H27C 0.9800 . ?
C281 H28A 0.9800 . ?
C281 H28B 0.9800 . ?
C281 H28C 0.9800 . ?
C291 H29A 0.9800 . ?
C291 H29B 0.9800 . ?
C291 H29C 0.9800 . ?
C301 H30A 0.9800 . ?
C301 H30B 0.9800 . ?
C301 H30C 0.9800 . ?
C311 H31B 0.9800 . ?
C311 H31C 0.9800 . ?
C311 H31D 0.9800 . ?
C212 C262 1.397(8) . ?
C212 C222 1.420(8) . ?
C222 C232 1.402(8) . ?
C222 C272 1.506(8) . ?
C232 C242 1.354(8) . ?
C232 H23B 0.9500 . ?
C242 C252 1.386(8) . ?
C242 H24A 0.9500 . ?
C252 C262 1.407(8) . ?
C252 H25A 0.9500 . ?
C262 C302 1.517(8) . ?
C272 C292 1.511(8) . ?
C272 C282 1.533(8) . ?
C272 H27D 1.0000 . ?
C282 H28D 0.9800 . ?
C282 H28E 0.9800 . ?
C282 H28F 0.9800 . ?
C292 H29D 0.9800 . ?
C292 H29E 0.9800 . ?
C292 H29F 0.9800 . ?
C302 C312 1.515(8) . ?
C302 C322 1.527(8) . ?
C302 H30D 1.0000 . ?
C312 H31E 0.9800 . ?
C312 H31F 0.9800 . ?
C312 H31G 0.9800 . ?
C322 H32B 0.9800 . ?
C322 H32C 0.9800 . ?
C322 H32D 0.9800 . ?
C213 C263 1.410(7) . ?
C213 C223 1.414(8) . ?
C223 C233 1.382(8) . ?
C223 C273 1.524(7) . ?
C233 C243 1.371(8) . ?
C233 H23C 0.9500 . ?
C243 C253 1.386(8) . ?
C243 H24B 0.9500 . ?
C253 C263 1.388(8) . ?
C253 H25B 0.9500 . ?
C263 C303 1.511(8) . ?
C273 C293 1.529(8) . ?
C273 C283 1.528(7) . ?
C273 H27E 1.0000 . ?
C283 H28G 0.9800 . ?
C283 H28H 0.9800 . ?
C283 H28I 0.9800 . ?
C293 H29G 0.9800 . ?
C293 H29H 0.9800 . ?
C293 H29I 0.9800 . ?
C303 C323 1.525(7) . ?
C303 C313 1.532(7) . ?
C303 H30E 1.0000 . ?
C313 H31H 0.9800 . ?
C313 H31I 0.9800 . ?
C313 H31J 0.9800 . ?
C323 H32E 0.9800 . ?
C323 H32F 0.9800 . ?
C323 H32G 0.9800 . ?
N14 N24 1.337(6) . ?
N24 N34 1.297(6) . ?
N34 C14 1.477(7) . ?
C14 C34 1.505(7) . ?
C14 C24 1.535(8) . ?
C14 C44 1.544(7) . ?
C24 C54 1.538(8) . ?
C24 H24C 0.9900 . ?
C24 H24D 0.9900 . ?
C34 C64 1.542(8) . ?
C34 H34A 0.9900 . ?
C34 H34B 0.9900 . ?
C44 C74 1.548(8) . ?
C44 H44A 0.9900 . ?
C44 H44B 0.9900 . ?
C54 C94 1.511(8) . ?
C54 C84 1.531(8) . ?
C54 H54A 1.0000 . ?
C64 C94 1.518(9) . ?
C64 C104 1.545(8) . ?
C64 H64A 1.0000 . ?
C74 C104 1.499(8) . ?
C74 C84 1.524(9) . ?
C74 H74A 1.0000 . ?
C84 H84A 0.9900 . ?
C84 H84B 0.9900 . ?
C94 H94A 0.9900 . ?
C94 H94B 0.9900 . ?
C104 H10F 0.9900 . ?
C104 H10G 0.9900 . ?
C15 C25 1.508(12) . ?
C15 H15A 0.9800 . ?
C15 H15B 0.9800 . ?
C15 H15C 0.9800 . ?
C25 C35 1.443(12) . ?
C25 H25C 0.9900 . ?
C25 H25D 0.9900 . ?
C35 C45 1.491(11) . ?
C35 H35A 0.9900 . ?
C35 H35B 0.9900 . ?
C45 C55 1.480(11) . ?
C45 H45A 0.9900 . ?
C45 H45B 0.9900 . ?
C55 H55A 0.9800 . ?
C55 H55B 0.9800 . ?
C55 H55C 0.9800 . ?
C16 C26 1.469(18) . ?
C16 H16A 0.9800 . ?
C16 H16B 0.9800 . ?
C16 H16C 0.9800 . ?
C26 C36 1.451(18) . ?
C26 H26D 0.9900 . ?
C26 H26E 0.9900 . ?
C36 C46 1.477(17) . ?
C36 H36A 0.9900 . ?
C36 H36B 0.9900 . ?
C46 C56 1.47(2) . ?
C46 H46A 0.9900 . ?
C46 H46B 0.9900 . ?
C56 H56A 0.9800 . ?
C56 H56B 0.9800 . ?
C56 H56C 0.9800 . ?
C16' C26' 1.49(2) . ?
C16' H16D 0.9800 . ?
C16' H16E 0.9800 . ?
C16' H16F 0.9800 . ?
C26' C36' 1.483(18) . ?
C26' H26F 0.9900 . ?
C26' H26G 0.9900 . ?
C36' C46' 1.479(19) . ?
C36' H36C 0.9900 . ?
C36' H36D 0.9900 . ?
C46' C56' 1.50(2) . ?
C46' H46C 0.9900 . ?
C46' H46D 0.9900 . ?
C56' H56G 0.9800 . ?
C56' H56D 0.9800 . ?
C56' H56E 0.9800 . ?

loop_
_geom_torsion_atom_site_label_1
_geom_torsion_atom_site_label_2
_geom_torsion_atom_site_label_3
_geom_torsion_atom_site_label_4
_geom_torsion
_geom_torsion_site_symmetry_1
_geom_torsion_site_symmetry_2
_geom_torsion_site_symmetry_3
_geom_torsion_site_symmetry_4
_geom_torsion_publ_flag
N14 Fe1 N11 C21 143.8(4) . . . . ?
N21 Fe1 N11 C21 -30.0(4) . . . . ?
N14 Fe1 N11 C12 -47.5(5) . . . . ?
N21 Fe1 N11 C12 138.6(4) . . . . ?
N14 Fe1 N21 C41 -152.3(4) . . . . ?
N11 Fe1 N21 C41 22.2(5) . . . . ?
N14 Fe1 N21 C13 24.7(5) . . . . ?
N11 Fe1 N21 C13 -160.8(4) . . . . ?
C12 N11 C21 C31 -150.2(5) . . . . ?
Fe1 N11 C21 C31 18.0(7) . . . . ?
C12 N11 C21 C11 36.5(8) . . . . ?
Fe1 N11 C21 C11 -155.4(4) . . . . ?
C81 C11 C21 N11 -151.0(5) . . . . ?
C71 C11 C21 N11 90.4(6) . . . . ?
C61 C11 C21 N11 -28.7(8) . . . . ?
C81 C11 C21 C31 35.2(7) . . . . ?
C71 C11 C21 C31 -83.4(6) . . . . ?
C61 C11 C21 C31 157.5(5) . . . . ?
N11 C21 C31 C41 12.8(10) . . . . ?
C11 C21 C31 C41 -173.3(6) . . . . ?
C13 N21 C41 C31 -179.0(5) . . . . ?
Fe1 N21 C41 C31 -2.2(8) . . . . ?
C13 N21 C41 C51 2.9(9) . . . . ?
Fe1 N21 C41 C51 179.7(5) . . . . ?
C21 C31 C41 N21 -22.1(10) . . . . ?
C21 C31 C41 C51 156.3(6) . . . . ?
N21 C41 C51 C111 119.0(6) . . . . ?
C31 C41 C51 C111 -59.3(6) . . . . ?
N21 C41 C51 C91 -0.9(9) . . . . ?
C31 C41 C51 C91 -179.2(5) . . . . ?
N21 C41 C51 C101 -122.1(6) . . . . ?
C31 C41 C51 C101 59.6(6) . . . . ?
C21 N11 C12 C22 72.4(7) . . . . ?
Fe1 N11 C12 C22 -95.8(5) . . . . ?
C21 N11 C12 C62 -112.2(6) . . . . ?
Fe1 N11 C12 C62 79.7(5) . . . . ?
C62 C12 C22 C32 5.0(8) . . . . ?
N11 C12 C22 C32 -179.6(5) . . . . ?
C62 C12 C22 C72 -174.2(5) . . . . ?
N11 C12 C22 C72 1.3(7) . . . . ?
C12 C22 C32 C42 -3.4(8) . . . . ?
C72 C22 C32 C42 175.8(5) . . . . ?
C22 C32 C42 C52 0.3(8) . . . . ?
C32 C42 C52 C62 1.4(9) . . . . ?
C42 C52 C62 C12 0.1(8) . . . . ?
C42 C52 C62 C102 176.4(5) . . . . ?
C22 C12 C62 C52 -3.3(7) . . . . ?
N11 C12 C62 C52 -178.7(5) . . . . ?
C22 C12 C62 C102 -179.5(5) . . . . ?
N11 C12 C62 C102 5.1(8) . . . . ?
C12 C22 C72 C82 126.2(6) . . . . ?
C32 C22 C72 C82 -53.0(6) . . . . ?
C12 C22 C72 C92 -109.6(6) . . . . ?
C32 C22 C72 C92 71.2(7) . . . . ?
C52 C62 C102 C112 65.3(6) . . . . ?
C12 C62 C102 C112 -118.6(5) . . . . ?
C52 C62 C102 C122 -56.9(7) . . . . ?
C12 C62 C102 C122 119.2(5) . . . . ?
C41 N21 C13 C63 -96.4(7) . . . . ?
Fe1 N21 C13 C63 86.8(5) . . . . ?
C41 N21 C13 C23 86.9(7) . . . . ?
Fe1 N21 C13 C23 -89.9(5) . . . . ?
C63 C13 C23 C33 4.7(8) . . . . ?
N21 C13 C23 C33 -178.6(5) . . . . ?
C63 C13 C23 C73 -173.2(5) . . . . ?
N21 C13 C23 C73 3.5(8) . . . . ?
C13 C23 C33 C43 -0.4(8) . . . . ?
C73 C23 C33 C43 177.5(5) . . . . ?
C23 C33 C43 C53 -3.2(9) . . . . ?
C33 C43 C53 C63 2.8(8) . . . . ?
C23 C13 C63 C53 -5.1(7) . . . . ?
N21 C13 C63 C53 178.3(4) . . . . ?
C23 C13 C63 C103 177.0(5) . . . . ?
N21 C13 C63 C103 0.4(8) . . . . ?
C43 C53 C63 C13 1.3(8) . . . . ?
C43 C53 C63 C103 179.4(5) . . . . ?
C33 C23 C73 C83 -66.4(7) . . . . ?
C13 C23 C73 C83 111.4(6) . . . . ?
C33 C23 C73 C93 56.2(7) . . . . ?
C13 C23 C73 C93 -126.0(6) . . . . ?
C13 C63 C103 C123 -120.0(6) . . . . ?
C53 C63 C103 C123 62.0(6) . . . . ?
C13 C63 C103 C113 118.2(6) . . . . ?
C53 C63 C103 C113 -59.8(7) . . . . ?
N221 Fe2 N211 C221 -12.2(4) . . . . ?
N14 Fe2 N211 C221 129.5(4) . . . . ?
N34 Fe2 N211 C221 -154.5(4) . . . . ?
N221 Fe2 N211 C212 163.7(3) . . . . ?
N14 Fe2 N211 C212 -54.5(4) . . . . ?
N34 Fe2 N211 C212 21.4(5) . . . . ?
N211 Fe2 N221 C241 17.9(4) . . . . ?
N14 Fe2 N221 C241 -112.8(4) . . . . ?
N34 Fe2 N221 C241 170.6(3) . . . . ?
N211 Fe2 N221 C213 -157.3(3) . . . . ?
N14 Fe2 N221 C213 72.1(4) . . . . ?
N34 Fe2 N221 C213 -4.5(4) . . . . ?
C212 N211 C221 C231 -175.8(5) . . . . ?
Fe2 N211 C221 C231 -0.1(7) . . . . ?
C212 N211 C221 C211 0.5(8) . . . . ?
Fe2 N211 C221 C211 176.1(4) . . . . ?
C261 C211 C221 N211 -110.9(6) . . . . ?
C271 C211 C221 N211 9.7(8) . . . . ?
C281 C211 C221 N211 130.4(6) . . . . ?
C261 C211 C221 C231 65.6(6) . . . . ?
C271 C211 C221 C231 -173.9(5) . . . . ?
C281 C211 C221 C231 -53.2(6) . . . . ?
N211 C221 C231 C241 14.9(10) . . . . ?
C211 C221 C231 C241 -161.9(6) . . . . ?
C213 N221 C241 C231 162.7(5) . . . . ?
Fe2 N221 C241 C231 -11.7(7) . . . . ?
C213 N221 C241 C251 -20.6(8) . . . . ?
Fe2 N221 C241 C251 164.9(4) . . . . ?
C221 C231 C241 N221 -8.0(10) . . . . ?
C221 C231 C241 C251 175.0(6) . . . . ?
N221 C241 C251 C291 7.0(7) . . . . ?
C231 C241 C251 C291 -176.1(5) . . . . ?
N221 C241 C251 C301 130.9(5) . . . . ?
C231 C241 C251 C301 -52.2(6) . . . . ?
N221 C241 C251 C311 -112.2(6) . . . . ?
C231 C241 C251 C311 64.7(6) . . . . ?
C221 N211 C212 C262 -95.5(6) . . . . ?
Fe2 N211 C212 C262 88.5(5) . . . . ?
C221 N211 C212 C222 86.9(7) . . . . ?
Fe2 N211 C212 C222 -89.1(5) . . . . ?
C262 C212 C222 C232 4.8(8) . . . . ?
N211 C212 C222 C232 -177.6(5) . . . . ?
C262 C212 C222 C272 -171.5(5) . . . . ?
N211 C212 C222 C272 6.1(8) . . . . ?
C212 C222 C232 C242 0.1(9) . . . . ?
C272 C222 C232 C242 176.5(6) . . . . ?
C222 C232 C242 C252 -3.6(10) . . . . ?
C232 C242 C252 C262 2.3(10) . . . . ?
C222 C212 C262 C252 -6.0(8) . . . . ?
N211 C212 C262 C252 176.4(5) . . . . ?
C222 C212 C262 C302 172.3(5) . . . . ?
N211 C212 C262 C302 -5.3(8) . . . . ?
C242 C252 C262 C212 2.5(9) . . . . ?
C242 C252 C262 C302 -175.8(6) . . . . ?
C232 C222 C272 C292 48.5(7) . . . . ?
C212 C222 C272 C292 -135.4(6) . . . . ?
C232 C222 C272 C282 -72.6(7) . . . . ?
C212 C222 C272 C282 103.5(6) . . . . ?
C212 C262 C302 C312 -138.6(6) . . . . ?
C252 C262 C302 C312 39.7(8) . . . . ?
C212 C262 C302 C322 96.0(7) . . . . ?
C252 C262 C302 C322 -85.8(7) . . . . ?
C241 N221 C213 C263 -70.5(7) . . . . ?
Fe2 N221 C213 C263 104.3(4) . . . . ?
C241 N221 C213 C223 115.3(6) . . . . ?
Fe2 N221 C213 C223 -69.8(5) . . . . ?
C263 C213 C223 C233 -2.6(7) . . . . ?
N221 C213 C223 C233 171.5(4) . . . . ?
C263 C213 C223 C273 173.9(4) . . . . ?
N221 C213 C223 C273 -12.0(7) . . . . ?
C213 C223 C233 C243 0.9(7) . . . . ?
C273 C223 C233 C243 -175.8(5) . . . . ?
C223 C233 C243 C253 0.9(7) . . . . ?
C233 C243 C253 C263 -1.0(7) . . . . ?
C243 C253 C263 C213 -0.8(7) . . . . ?
C243 C253 C263 C303 178.9(5) . . . . ?
C223 C213 C263 C253 2.6(7) . . . . ?
N221 C213 C263 C253 -171.6(4) . . . . ?
C223 C213 C263 C303 -177.1(5) . . . . ?
N221 C213 C263 C303 8.7(7) . . . . ?
C233 C223 C273 C293 72.0(6) . . . . ?
C213 C223 C273 C293 -104.5(6) . . . . ?
C233 C223 C273 C283 -50.1(7) . . . . ?
C213 C223 C273 C283 133.4(5) . . . . ?
C253 C263 C303 C323 -48.7(6) . . . . ?
C213 C263 C303 C323 131.0(5) . . . . ?
C253 C263 C303 C313 74.8(6) . . . . ?
C213 C263 C303 C313 -105.4(6) . . . . ?
N11 Fe1 N14 N24 150.2(3) . . . . ?
N21 Fe1 N14 N24 -37.5(4) . . . . ?
N11 Fe1 N14 Fe2 -5.5(11) . . . . ?
N21 Fe1 N14 Fe2 166.8(8) . . . . ?
N221 Fe2 N14 N24 -101.8(3) . . . . ?
N211 Fe2 N14 N24 134.3(3) . . . . ?
N34 Fe2 N14 N24 1.0(3) . . . . ?
N221 Fe2 N14 Fe1 54.7(10) . . . . ?
N211 Fe2 N14 Fe1 -69.3(10) . . . . ?
N34 Fe2 N14 Fe1 157.5(10) . . . . ?
Fe1 N14 N24 N34 -174.5(3) . . . . ?
Fe2 N14 N24 N34 -1.6(4) . . . . ?
N14 N24 N34 C14 176.5(4) . . . . ?
N14 N24 N34 Fe2 1.6(4) . . . . ?
N221 Fe2 N34 N24 124.7(3) . . . . ?
N211 Fe2 N34 N24 -98.4(4) . . . . ?
N14 Fe2 N34 N24 -1.0(3) . . . . ?
N221 Fe2 N34 C14 -45.6(8) . . . . ?
N211 Fe2 N34 C14 91.4(8) . . . . ?
N14 Fe2 N34 C14 -171.3(8) . . . . ?
N24 N34 C14 C34 -163.2(5) . . . . ?
Fe2 N34 C14 C34 6.1(10) . . . . ?
N24 N34 C14 C24 -43.7(6) . . . . ?
Fe2 N34 C14 C24 125.5(7) . . . . ?
N24 N34 C14 C44 76.8(6) . . . . ?
Fe2 N34 C14 C44 -114.0(7) . . . . ?
N34 C14 C24 C54 -175.8(4) . . . . ?
C34 C14 C24 C54 -57.4(6) . . . . ?
C44 C14 C24 C54 61.2(6) . . . . ?
N34 C14 C34 C64 178.4(5) . . . . ?
C24 C14 C34 C64 57.3(6) . . . . ?
C44 C14 C34 C64 -60.0(6) . . . . ?
N34 C14 C44 C74 176.4(4) . . . . ?
C34 C14 C44 C74 57.6(6) . . . . ?
C24 C14 C44 C74 -60.8(6) . . . . ?
C14 C24 C54 C94 59.5(6) . . . . ?
C14 C24 C54 C84 -60.8(6) . . . . ?
C14 C34 C64 C94 -59.7(6) . . . . ?
C14 C34 C64 C104 60.8(6) . . . . ?
C14 C44 C74 C104 -58.6(6) . . . . ?
C14 C44 C74 C84 61.1(6) . . . . ?
C104 C74 C84 C54 60.8(6) . . . . ?
C44 C74 C84 C54 -60.1(6) . . . . ?
C94 C54 C84 C74 -61.2(6) . . . . ?
C24 C54 C84 C74 59.5(6) . . . . ?
C84 C54 C94 C64 59.9(6) . . . . ?
C24 C54 C94 C64 -60.1(6) . . . . ?
C34 C64 C94 C54 59.8(6) . . . . ?
C104 C64 C94 C54 -59.4(6) . . . . ?
C84 C74 C104 C64 -59.8(6) . . . . ?
C44 C74 C104 C64 60.3(7) . . . . ?
C94 C64 C104 C74 60.2(6) . . . . ?
C34 C64 C104 C74 -60.3(6) . . . . ?
C15 C25 C35 C45 179.5(9) . . . . ?
C25 C35 C45 C55 -179.5(9) . . . . ?
C16 C26 C36 C46 -167(3) . . . . ?
C26 C36 C46 C56 -179(2) . . . . ?
C16' C26' C36' C46' 179(2) . . . . ?
C26' C36' C46' C56' 167(3) . . . . ?
